data_4328138
loop_
_publ_author_name
'Thomas W. Myers'
'Louise A. Berben'

_publ_section_title
;
 A Sterically Demanding Iminopyridine Ligand Affords Redox-Active
 Complexes of Aluminum(III) and Gallium(III)
;
_journal_name_full 'Inorganic Chemistry'
_journal_page_first 1480
_journal_page_last 1488
_journal_paper_doi 10.1021/ic201729b
_journal_volume 51
_journal_year 2012
_chemical_formula_sum 'C33.86 H46.01 Al Cl2 N2'
_chemical_formula_weight 578.97
_chemical_name_systematic
; 
 ? 
;
_space_group_IT_number 14
_symmetry_cell_setting monoclinic
_symmetry_space_group_name_Hall '-P 2yn'
_symmetry_space_group_name_H-M 'P 1 21/n 1'
_atom_sites_solution_hydrogens geom
_atom_sites_solution_primary direct
_atom_sites_solution_secondary difmap
_audit_creation_method SHELXL-97
_cell_angle_alpha 90.00
_cell_angle_beta 102.025(2)
_cell_angle_gamma 90.00
_cell_formula_units_Z 4
_cell_length_a 13.6859(11)
_cell_length_b 17.9072(14)
_cell_length_c 13.8690(11)
_cell_measurement_reflns_used 90
_cell_measurement_temperature 90(2)
_cell_measurement_theta_max 28.34
_cell_measurement_theta_min 2.54
_cell_volume 3324.4(5)
_computing_cell_refinement 'Bruker Smart'
_computing_data_collection 'Bruker Smart'
_computing_data_reduction 'Bruker Saint'
_computing_molecular_graphics 'Bruker Shelxtl'
_computing_publication_material 'Bruker Shelxtl'
_computing_structure_refinement 'SHELXL-97 (Sheldrick, 2008)'
_computing_structure_solution 'SHELXS-97 (Sheldrick, 2008)'
_diffrn_ambient_temperature 90(2)
_diffrn_measured_fraction_theta_full 0.971
_diffrn_measured_fraction_theta_max 0.971
_diffrn_measurement_device_type 'CCD area detector'
_diffrn_measurement_method 'phi and omega scans'
_diffrn_radiation_monochromator graphite
_diffrn_radiation_source 'fine-focus sealed tube'
_diffrn_radiation_type MoK\a
_diffrn_radiation_wavelength 0.71073
_diffrn_reflns_av_R_equivalents 0.0934
_diffrn_reflns_av_sigmaI/netI 0.0984
_diffrn_reflns_limit_h_max 18
_diffrn_reflns_limit_h_min -18
_diffrn_reflns_limit_k_max 24
_diffrn_reflns_limit_k_min -24
_diffrn_reflns_limit_l_max 19
_diffrn_reflns_limit_l_min -19
_diffrn_reflns_number 40831
_diffrn_reflns_theta_full 30.13
_diffrn_reflns_theta_max 30.13
_diffrn_reflns_theta_min 1.88
_exptl_absorpt_coefficient_mu 0.246
_exptl_absorpt_correction_T_max 0.9594
_exptl_absorpt_correction_T_min 0.9456
_exptl_absorpt_correction_type numerical
_exptl_absorpt_process_details SADABS
_exptl_crystal_colour green
_exptl_crystal_density_diffrn 1.157
_exptl_crystal_description block
_exptl_crystal_F_000 1241
_exptl_crystal_size_max 0.23
_exptl_crystal_size_mid 0.18
_exptl_crystal_size_min 0.17
_refine_diff_density_max 0.483
_refine_diff_density_min -0.449
_refine_diff_density_rms 0.076
_refine_ls_extinction_method none
_refine_ls_goodness_of_fit_ref 1.000
_refine_ls_hydrogen_treatment mixed
_refine_ls_matrix_type full
_refine_ls_number_parameters 383
_refine_ls_number_reflns 9533
_refine_ls_number_restraints 0
_refine_ls_restrained_S_all 1.000
_refine_ls_R_factor_all 0.1405
_refine_ls_R_factor_gt 0.0591
_refine_ls_shift/su_max 0.000
_refine_ls_shift/su_mean 0.000
_refine_ls_structure_factor_coef Fsqd
_refine_ls_weighting_details 'calc w=1/[\s^2^(Fo^2^)+(0.0806P)^2^+1.3751P] where P=(Fo^2^+2Fc^2^)/3'
_refine_ls_weighting_scheme calc
_refine_ls_wR_factor_gt 0.1370
_refine_ls_wR_factor_ref 0.1754
_reflns_number_gt 5097
_reflns_number_total 9533
_reflns_threshold_expression >2sigma(I)
_cod_data_source_file ic201729b_si_002_2.cif
_cod_data_source_block twm1m
_cod_database_code 4328138

loop_
_symmetry_equiv_pos_as_xyz
'x, y, z'
'-x+1/2, y+1/2, -z+1/2'
'-x, -y, -z'
'x-1/2, -y-1/2, z-1/2'

loop_
_atom_site_label
_atom_site_type_symbol
_atom_site_fract_x
_atom_site_fract_y
_atom_site_fract_z
_atom_site_U_iso_or_equiv
_atom_site_adp_type
_atom_site_occupancy
_atom_site_symmetry_multiplicity
_atom_site_calc_flag
_atom_site_refinement_flags
_atom_site_disorder_assembly
_atom_site_disorder_group
Al1 Al 0.23458(6) 0.05471(4) 0.27358(6) 0.02000(18) Uani 1 1 d . . .
Cl1 Cl 0.21716(5) 0.09226(4) 0.41395(5) 0.03091(17) Uani 1 1 d . . .
Cl2 Cl 0.12202(5) 0.10276(4) 0.16318(5) 0.02786(17) Uani 1 1 d . . .
N1 N 0.36188(15) 0.06065(11) 0.25195(16) 0.0204(4) Uani 1 1 d . . .
N2 N 0.24633(15) -0.05202(11) 0.26364(15) 0.0198(4) Uani 1 1 d . . .
C1 C 0.4065(2) -0.00810(14) 0.2450(2) 0.0267(6) Uani 1 1 d . . .
C2 C 0.33943(19) -0.07129(14) 0.2510(2) 0.0226(5) Uani 1 1 d . . .
C3 C 0.3651(2) -0.14589(14) 0.2439(2) 0.0278(6) Uani 1 1 d . . .
H3 H 0.4302 -0.1590 0.2359 0.033 Uiso 1 1 calc R . .
C4 C 0.2959(2) -0.20047(15) 0.2486(2) 0.0323(7) Uani 1 1 d . . .
H4 H 0.3128 -0.2516 0.2443 0.039 Uiso 1 1 calc R . .
C5 C 0.2006(2) -0.18039(14) 0.2596(2) 0.0272(6) Uani 1 1 d . . .
H5 H 0.1518 -0.2178 0.2614 0.033 Uiso 1 1 calc R . .
C6 C 0.17732(18) -0.10621(13) 0.26792(19) 0.0206(5) Uani 1 1 d . . .
C7 C 0.42076(19) 0.12555(14) 0.2423(2) 0.0226(5) Uani 1 1 d . . .
C8 C 0.41742(19) 0.15664(14) 0.1486(2) 0.0239(6) Uani 1 1 d . . .
C9 C 0.4791(2) 0.21736(15) 0.1409(2) 0.0281(6) Uani 1 1 d . . .
H9 H 0.4780 0.2387 0.0780 0.034 Uiso 1 1 calc R . .
C10 C 0.5420(2) 0.24715(15) 0.2233(2) 0.0329(7) Uani 1 1 d . . .
H10 H 0.5839 0.2883 0.2166 0.039 Uiso 1 1 calc R . .
C11 C 0.5435(2) 0.21700(15) 0.3152(2) 0.0306(7) Uani 1 1 d . . .
H11 H 0.5860 0.2383 0.3714 0.037 Uiso 1 1 calc R . .
C12 C 0.48399(19) 0.15587(14) 0.3271(2) 0.0253(6) Uani 1 1 d . . .
C13 C 0.3495(2) 0.12591(15) 0.0555(2) 0.0271(6) Uani 1 1 d . . .
H13 H 0.3095 0.0841 0.0754 0.033 Uiso 1 1 calc R . .
C14 C 0.2763(2) 0.18555(16) 0.0040(2) 0.0345(7) Uani 1 1 d . . .
H14A H 0.3135 0.2257 -0.0202 0.052 Uiso 1 1 calc R . .
H14B H 0.2389 0.2061 0.0510 0.052 Uiso 1 1 calc R . .
H14C H 0.2297 0.1629 -0.0516 0.052 Uiso 1 1 calc R . .
C15 C 0.4113(3) 0.09439(18) -0.0151(2) 0.0433(8) Uani 1 1 d . . .
H15A H 0.4499 0.1347 -0.0370 0.065 Uiso 1 1 calc R . .
H15B H 0.3666 0.0722 -0.0723 0.065 Uiso 1 1 calc R . .
H15C H 0.4569 0.0561 0.0189 0.065 Uiso 1 1 calc R . .
C16 C 0.4900(2) 0.12331(16) 0.4288(2) 0.0298(6) Uani 1 1 d . . .
H16 H 0.4401 0.0819 0.4230 0.036 Uiso 1 1 calc R . .
C17 C 0.4632(2) 0.18162(18) 0.4999(2) 0.0413(8) Uani 1 1 d . . .
H17A H 0.5130 0.2217 0.5094 0.062 Uiso 1 1 calc R . .
H17B H 0.4624 0.1580 0.5635 0.062 Uiso 1 1 calc R . .
H17C H 0.3971 0.2024 0.4723 0.062 Uiso 1 1 calc R . .
C18 C 0.5940(2) 0.09014(19) 0.4702(3) 0.0443(8) Uani 1 1 d . . .
H18A H 0.6097 0.0526 0.4243 0.066 Uiso 1 1 calc R . .
H18B H 0.5944 0.0667 0.5341 0.066 Uiso 1 1 calc R . .
H18C H 0.6441 0.1300 0.4786 0.066 Uiso 1 1 calc R . .
C19 C 0.5027(2) -0.01916(19) 0.2319(3) 0.0423(9) Uani 1 1 d . . .
H19A H 0.523(3) -0.063(2) 0.212(3) 0.079(14) Uiso 1 1 d . . .
H19B H 0.547(3) 0.023(2) 0.228(3) 0.054(10) Uiso 1 1 d . . .
C20 C 0.07532(18) -0.08260(13) 0.27858(19) 0.0202(5) Uani 1 1 d . . .
C21 C 0.05261(19) -0.07742(13) 0.37201(19) 0.0212(5) Uani 1 1 d . . .
C22 C -0.0446(2) -0.05920(15) 0.3792(2) 0.0272(6) Uani 1 1 d . . .
H22 H -0.0605 -0.0552 0.4425 0.033 Uiso 1 1 calc R . .
C23 C -0.1190(2) -0.04668(16) 0.2957(2) 0.0310(6) Uani 1 1 d . . .
C24 C -0.0951(2) -0.05343(15) 0.2039(2) 0.0277(6) Uani 1 1 d . . .
H24 H -0.1457 -0.0452 0.1466 0.033 Uiso 1 1 calc R . .
C25 C 0.0013(2) -0.07203(14) 0.1929(2) 0.0238(6) Uani 1 1 d . . .
C26 C 0.1304(2) -0.09293(16) 0.4639(2) 0.0264(6) Uani 1 1 d . . .
H26A H 0.1566 -0.1436 0.4607 0.040 Uiso 1 1 calc R . .
H26B H 0.1002 -0.0885 0.5218 0.040 Uiso 1 1 calc R . .
H26C H 0.1851 -0.0568 0.4690 0.040 Uiso 1 1 calc R . .
C27 C -0.2243(2) -0.0274(2) 0.3051(3) 0.0460(9) Uani 1 1 d . . .
H27A H -0.2372 -0.0485 0.3664 0.069 Uiso 1 1 calc R . .
H27B H -0.2720 -0.0482 0.2489 0.069 Uiso 1 1 calc R . .
H27C H -0.2319 0.0270 0.3060 0.069 Uiso 1 1 calc R . .
C28 C 0.0230(2) -0.08324(16) 0.0921(2) 0.0314(6) Uani 1 1 d . . .
H28A H 0.0835 -0.0555 0.0871 0.047 Uiso 1 1 calc R . .
H28B H -0.0334 -0.0650 0.0422 0.047 Uiso 1 1 calc R . .
H28C H 0.0332 -0.1365 0.0814 0.047 Uiso 1 1 calc R . .
C29 C 0.0269(5) -0.2014(3) -0.3391(5) 0.112(2) Uani 1 1 d . A 1
H29A H 0.0196 -0.2336 -0.3973 0.168 Uiso 1 1 calc R A 1
H29B H 0.0380 -0.1497 -0.3577 0.168 Uiso 1 1 calc R A 1
H29C H -0.0340 -0.2039 -0.3126 0.168 Uiso 1 1 calc R A 1
C30 C 0.1103(6) -0.2261(5) -0.2657(9) 0.074(4) Uani 0.486(8) 1 d P A 1
H30A H 0.0953 -0.2779 -0.2487 0.089 Uiso 1 1 calc R A 1
H30B H 0.1680 -0.2290 -0.2984 0.089 Uiso 1 1 calc R A 1
C31 C 0.1426(7) -0.1903(6) -0.1801(7) 0.051(3) Uani 0.514(8) 1 d P A 1
H31A H 0.0903 -0.1952 -0.1408 0.062 Uiso 0.514(8) 1 calc PR A 1
H31B H 0.1476 -0.1365 -0.1953 0.062 Uiso 0.514(8) 1 calc PR A 1
C32 C 0.2337(6) -0.2118(5) -0.1199(6) 0.110(3) Uani 0.75 1 d P A 1
H32A H 0.2859 -0.2059 -0.1591 0.133 Uiso 1 1 calc R A 1
H32B H 0.2290 -0.2658 -0.1063 0.133 Uiso 1 1 calc R A 1
C33 C 0.2709(6) -0.1734(4) -0.0222(6) 0.056(2) Uiso 0.514(8) 1 d P A 1
H33A H 0.2226 -0.1833 0.0204 0.067 Uiso 0.514(8) 1 calc PR A 1
H33B H 0.3351 -0.1967 0.0097 0.067 Uiso 0.514(8) 1 calc PR A 1
C34 C 0.2850(5) -0.0981(4) -0.0251(5) 0.119(2) Uani 1 1 d . A 1
H34A H 0.3081 -0.0792 0.0420 0.178 Uiso 1 1 calc R A 1
H34B H 0.2218 -0.0738 -0.0553 0.178 Uiso 1 1 calc R A 1
H34C H 0.3352 -0.0872 -0.0643 0.178 Uiso 1 1 calc R A 1
C33A C 0.2549(18) -0.1416(14) -0.1180(17) 0.084(6) Uiso 0.243(4) 1 d P A 2
C30A C 0.190(2) -0.1494(15) -0.099(2) 0.095(7) Uiso 0.243(4) 1 d P A 2
C29A C 0.161(3) -0.1596(19) -0.186(3) 0.107(12) Uiso 0.243(4) 1 d P A 2
C31A C 0.1838(10) -0.2808(8) -0.2017(11) 0.120(5) Uiso 0.486(8) 1 d P A 2
C34A C 0.1232(16) -0.1776(13) -0.2794(16) 0.115(7) Uiso 0.364(6) 1 d P A 2

loop_
_atom_site_aniso_label
_atom_site_aniso_U_11
_atom_site_aniso_U_22
_atom_site_aniso_U_33
_atom_site_aniso_U_23
_atom_site_aniso_U_13
_atom_site_aniso_U_12
Al1 0.0203(4) 0.0152(4) 0.0245(4) -0.0012(3) 0.0047(3) 0.0013(3)
Cl1 0.0333(4) 0.0318(4) 0.0296(4) -0.0081(3) 0.0111(3) -0.0019(3)
Cl2 0.0259(3) 0.0217(3) 0.0331(4) 0.0024(3) -0.0003(3) 0.0037(3)
N1 0.0202(10) 0.0135(10) 0.0269(12) -0.0014(9) 0.0037(9) 0.0012(8)
N2 0.0208(10) 0.0161(10) 0.0224(11) 0.0014(8) 0.0045(9) 0.0018(8)
C1 0.0250(13) 0.0188(13) 0.0373(17) -0.0003(11) 0.0087(12) 0.0016(11)
C2 0.0228(13) 0.0190(12) 0.0272(14) 0.0013(10) 0.0079(11) 0.0032(10)
C3 0.0245(13) 0.0198(13) 0.0414(17) 0.0004(12) 0.0123(12) 0.0020(11)
C4 0.0343(15) 0.0174(13) 0.0488(19) 0.0012(12) 0.0166(14) 0.0041(11)
C5 0.0274(14) 0.0159(12) 0.0409(17) 0.0016(11) 0.0132(12) -0.0010(10)
C6 0.0226(12) 0.0161(12) 0.0231(13) 0.0016(10) 0.0046(10) -0.0014(10)
C7 0.0200(12) 0.0168(12) 0.0309(15) 0.0000(11) 0.0054(11) 0.0018(10)
C8 0.0225(13) 0.0171(12) 0.0341(15) 0.0000(11) 0.0107(11) 0.0029(10)
C9 0.0272(14) 0.0205(13) 0.0401(17) 0.0024(12) 0.0152(12) 0.0013(11)
C10 0.0224(13) 0.0198(13) 0.058(2) -0.0023(13) 0.0126(13) -0.0031(11)
C11 0.0206(13) 0.0236(14) 0.0456(18) -0.0045(13) 0.0025(12) -0.0008(11)
C12 0.0214(13) 0.0200(12) 0.0335(15) -0.0027(11) 0.0037(11) 0.0027(10)
C13 0.0345(15) 0.0216(13) 0.0267(15) 0.0002(11) 0.0097(12) -0.0013(11)
C14 0.0416(17) 0.0278(15) 0.0327(16) 0.0029(12) 0.0048(13) -0.0001(13)
C15 0.059(2) 0.0356(17) 0.0407(19) -0.0076(15) 0.0216(17) 0.0042(16)
C16 0.0259(14) 0.0280(14) 0.0322(16) -0.0006(12) -0.0011(12) 0.0011(11)
C17 0.0412(18) 0.0420(19) 0.0383(18) -0.0062(15) 0.0032(14) 0.0017(15)
C18 0.0360(17) 0.049(2) 0.043(2) 0.0023(16) -0.0041(15) 0.0128(15)
C19 0.0319(17) 0.0237(16) 0.077(3) -0.0036(16) 0.0254(17) 0.0012(13)
C20 0.0219(12) 0.0138(11) 0.0250(13) 0.0006(10) 0.0048(10) -0.0002(9)
C21 0.0207(12) 0.0170(12) 0.0247(14) -0.0020(10) 0.0023(10) -0.0008(9)
C22 0.0244(13) 0.0278(14) 0.0299(15) -0.0056(12) 0.0069(11) -0.0010(11)
C23 0.0231(14) 0.0287(15) 0.0395(17) -0.0080(13) 0.0031(12) 0.0017(11)
C24 0.0258(14) 0.0249(14) 0.0284(15) -0.0019(11) -0.0037(11) 0.0014(11)
C25 0.0281(14) 0.0167(12) 0.0267(14) -0.0012(10) 0.0055(11) -0.0015(10)
C26 0.0251(13) 0.0292(14) 0.0250(14) 0.0011(11) 0.0054(11) -0.0002(11)
C27 0.0246(15) 0.064(2) 0.046(2) -0.0158(18) 0.0010(14) 0.0117(15)
C28 0.0416(17) 0.0282(15) 0.0239(15) -0.0007(11) 0.0060(13) -0.0027(13)
C29 0.146(6) 0.071(4) 0.156(6) 0.011(4) 0.116(5) 0.007(4)
C30 0.040(5) 0.036(5) 0.141(10) -0.027(6) 0.008(5) 0.004(4)
C31 0.047(5) 0.056(6) 0.056(5) 0.030(5) 0.023(4) 0.012(4)
C32 0.099(6) 0.131(7) 0.128(7) -0.040(6) 0.084(6) -0.030(5)
C34 0.114(5) 0.138(6) 0.098(5) 0.015(4) 0.007(4) -0.024(4)

loop_
_atom_type_symbol
_atom_type_description
_atom_type_scat_dispersion_real
_atom_type_scat_dispersion_imag
_atom_type_scat_source
C C 0.0033 0.0016 'International Tables Vol C Tables 4.2.6.8 and 6.1.1.4'
H H 0.0000 0.0000 'International Tables Vol C Tables 4.2.6.8 and 6.1.1.4'
N N 0.0061 0.0033 'International Tables Vol C Tables 4.2.6.8 and 6.1.1.4'
Al Al 0.0645 0.0514 'International Tables Vol C Tables 4.2.6.8 and 6.1.1.4'
Cl Cl 0.1484 0.1585 'International Tables Vol C Tables 4.2.6.8 and 6.1.1.4'

loop_
_geom_angle_atom_site_label_1
_geom_angle_atom_site_label_2
_geom_angle_atom_site_label_3
_geom_angle
N1 Al1 N2 87.10(9)
N1 Al1 Cl2 115.60(8)
N2 Al1 Cl2 114.27(7)
N1 Al1 Cl1 115.14(8)
N2 Al1 Cl1 114.06(7)
Cl2 Al1 Cl1 109.36(4)
C1 N1 C7 116.6(2)
C1 N1 Al1 114.08(17)
C7 N1 Al1 129.30(16)
C6 N2 C2 119.9(2)
C6 N2 Al1 129.36(17)
C2 N2 Al1 110.73(16)
C19 C1 N1 125.7(3)
C19 C1 C2 121.4(2)
N1 C1 C2 112.9(2)
N2 C2 C3 120.6(2)
N2 C2 C1 115.0(2)
C3 C2 C1 124.4(2)
C4 C3 C2 119.6(2)
C4 C3 H3 120.2
C2 C3 H3 120.2
C3 C4 C5 119.6(2)
C3 C4 H4 120.2
C5 C4 H4 120.2
C6 C5 C4 119.8(2)
C6 C5 H5 120.1
C4 C5 H5 120.1
N2 C6 C5 120.5(2)
N2 C6 C20 118.2(2)
C5 C6 C20 121.2(2)
C8 C7 C12 120.9(2)
C8 C7 N1 119.7(2)
C12 C7 N1 119.4(2)
C9 C8 C7 118.4(3)
C9 C8 C13 119.2(2)
C7 C8 C13 122.4(2)
C10 C9 C8 121.2(3)
C10 C9 H9 119.4
C8 C9 H9 119.4
C11 C10 C9 119.9(3)
C11 C10 H10 120.1
C9 C10 H10 120.1
C10 C11 C12 121.3(3)
C10 C11 H11 119.3
C12 C11 H11 119.3
C11 C12 C7 118.3(3)
C11 C12 C16 119.6(2)
C7 C12 C16 122.2(2)
C15 C13 C8 110.7(2)
C15 C13 C14 110.7(2)
C8 C13 C14 111.5(2)
C15 C13 H13 107.9
C8 C13 H13 107.9
C14 C13 H13 107.9
C13 C14 H14A 109.5
C13 C14 H14B 109.5
H14A C14 H14B 109.5
C13 C14 H14C 109.5
H14A C14 H14C 109.5
H14B C14 H14C 109.5
C13 C15 H15A 109.5
C13 C15 H15B 109.5
H15A C15 H15B 109.5
C13 C15 H15C 109.5
H15A C15 H15C 109.5
H15B C15 H15C 109.5
C12 C16 C17 111.3(2)
C12 C16 C18 111.3(3)
C17 C16 C18 110.5(2)
C12 C16 H16 107.9
C17 C16 H16 107.9
C18 C16 H16 107.9
C16 C17 H17A 109.5
C16 C17 H17B 109.5
H17A C17 H17B 109.5
C16 C17 H17C 109.5
H17A C17 H17C 109.5
H17B C17 H17C 109.5
C16 C18 H18A 109.5
C16 C18 H18B 109.5
H18A C18 H18B 109.5
C16 C18 H18C 109.5
H18A C18 H18C 109.5
H18B C18 H18C 109.5
C1 C19 H19A 122(3)
C1 C19 H19B 122(2)
H19A C19 H19B 115(3)
C21 C20 C25 121.0(2)
C21 C20 C6 120.2(2)
C25 C20 C6 118.6(2)
C22 C21 C20 118.8(2)
C22 C21 C26 120.0(2)
C20 C21 C26 121.2(2)
C23 C22 C21 121.4(3)
C23 C22 H22 119.3
C21 C22 H22 119.3
C24 C23 C22 118.7(3)
C24 C23 C27 120.7(3)
C22 C23 C27 120.6(3)
C23 C24 C25 122.0(3)
C23 C24 H24 119.0
C25 C24 H24 119.0
C24 C25 C20 118.0(2)
C24 C25 C28 120.5(2)
C20 C25 C28 121.4(2)
C21 C26 H26A 109.5
C21 C26 H26B 109.5
H26A C26 H26B 109.5
C21 C26 H26C 109.5
H26A C26 H26C 109.5
H26B C26 H26C 109.5
C23 C27 H27A 109.5
C23 C27 H27B 109.5
H27A C27 H27B 109.5
C23 C27 H27C 109.5
H27A C27 H27C 109.5
H27B C27 H27C 109.5
C25 C28 H28A 109.5
C25 C28 H28B 109.5
H28A C28 H28B 109.5
C25 C28 H28C 109.5
H28A C28 H28C 109.5
H28B C28 H28C 109.5
C30 C29 H29A 109.5
C30 C29 H29B 109.5
H29A C29 H29B 109.5
C30 C29 H29C 109.5
H29A C29 H29C 109.5
H29B C29 H29C 109.5
C31 C30 C29 123.3(7)
C31 C30 H30A 106.5
C29 C30 H30A 106.5
C31 C30 H30B 106.5
C29 C30 H30B 106.5
H30A C30 H30B 106.5
C30 C31 C32 119.0(8)
C30 C31 H31A 107.6
C32 C31 H31A 107.6
C30 C31 H31B 107.6
C32 C31 H31B 107.6
H31A C31 H31B 107.0
C31 C32 C33 120.1(8)
C31 C32 H32A 107.3
C33 C32 H32A 107.3
C31 C32 H32B 107.3
C33 C32 H32B 107.3
H32A C32 H32B 106.9
C34 C33 C32 116.5(7)
C34 C33 H33A 108.2
C32 C33 H33A 108.2
C34 C33 H33B 108.2
C32 C33 H33B 108.2
H33A C33 H33B 107.3
C33 C34 H34A 109.5
C33 C34 H34B 109.5
H34A C34 H34B 109.5
C33 C34 H34C 109.5
H34A C34 H34C 109.5
H34B C34 H34C 109.5
C30A C33A C29A 55(2)
C33A C30A C29A 83(3)
C30A C29A C34A 173(4)
C30A C29A C33A 42.1(19)
C34A C29A C33A 143(3)

loop_
_geom_bond_atom_site_label_1
_geom_bond_atom_site_label_2
_geom_bond_distance
Al1 N1 1.832(2)
Al1 N2 1.925(2)
Al1 Cl2 2.1154(10)
Al1 Cl1 2.1196(10)
N1 C1 1.387(3)
N1 C7 1.436(3)
N2 C6 1.364(3)
N2 C2 1.366(3)
C1 C19 1.380(4)
C1 C2 1.471(4)
C2 C3 1.390(3)
C3 C4 1.373(4)
C3 H3 0.9500
C4 C5 1.391(4)
C4 H4 0.9500
C5 C6 1.377(3)
C5 H5 0.9500
C6 C20 1.495(3)
C7 C8 1.406(4)
C7 C12 1.415(4)
C8 C9 1.394(4)
C8 C13 1.528(4)
C9 C10 1.387(4)
C9 H9 0.9500
C10 C11 1.380(4)
C10 H10 0.9500
C11 C12 1.395(4)
C11 H11 0.9500
C12 C16 1.512(4)
C13 C15 1.528(4)
C13 C14 1.535(4)
C13 H13 1.0000
C14 H14A 0.9800
C14 H14B 0.9800
C14 H14C 0.9800
C15 H15A 0.9800
C15 H15B 0.9800
C15 H15C 0.9800
C16 C17 1.532(4)
C16 C18 1.538(4)
C16 H16 1.0000
C17 H17A 0.9800
C17 H17B 0.9800
C17 H17C 0.9800
C18 H18A 0.9800
C18 H18B 0.9800
C18 H18C 0.9800
C19 H19A 0.90(4)
C19 H19B 0.98(4)
C20 C21 1.397(4)
C20 C25 1.405(4)
C21 C22 1.394(4)
C21 C26 1.507(4)
C22 C23 1.391(4)
C22 H22 0.9500
C23 C24 1.385(4)
C23 C27 1.513(4)
C24 C25 1.399(4)
C24 H24 0.9500
C25 C28 1.502(4)
C26 H26A 0.9800
C26 H26B 0.9800
C26 H26C 0.9800
C27 H27A 0.9800
C27 H27B 0.9800
C27 H27C 0.9800
C28 H28A 0.9800
C28 H28B 0.9800
C28 H28C 0.9800
C29 C30 1.433(11)
C29 H29A 0.9800
C29 H29B 0.9800
C29 H29C 0.9800
C30 C31 1.340(13)
C30 H30A 0.9900
C30 H30B 0.9900
C31 C32 1.402(12)
C31 H31A 0.9900
C31 H31B 0.9900
C32 C33 1.510(10)
C32 H32A 0.9900
C32 H32B 0.9900
C33 C34 1.364(9)
C33 H33A 0.9900
C33 H33B 0.9900
C34 H34A 0.9800
C34 H34B 0.9800
C34 H34C 0.9800
C33A C30A 0.98(3)
C33A C29A 1.46(4)
C30A C29A 1.20(4)
C29A C34A 1.33(4)

loop_
_geom_torsion_atom_site_label_1
_geom_torsion_atom_site_label_2
_geom_torsion_atom_site_label_3
_geom_torsion_atom_site_label_4
_geom_torsion
N2 Al1 N1 C1 -3.41(19)
Cl2 Al1 N1 C1 -119.01(18)
Cl1 Al1 N1 C1 111.88(18)
N2 Al1 N1 C7 177.2(2)
Cl2 Al1 N1 C7 61.6(2)
Cl1 Al1 N1 C7 -67.5(2)
N1 Al1 N2 C6 -177.4(2)
Cl2 Al1 N2 C6 -60.6(2)
Cl1 Al1 N2 C6 66.3(2)
N1 Al1 N2 C2 2.86(18)
Cl2 Al1 N2 C2 119.71(16)
Cl1 Al1 N2 C2 -113.45(17)
C7 N1 C1 C19 1.6(4)
Al1 N1 C1 C19 -177.9(3)
C7 N1 C1 C2 -177.3(2)
Al1 N1 C1 C2 3.2(3)
C6 N2 C2 C3 -1.0(4)
Al1 N2 C2 C3 178.8(2)
C6 N2 C2 C1 178.5(2)
Al1 N2 C2 C1 -1.8(3)
C19 C1 C2 N2 -179.8(3)
N1 C1 C2 N2 -0.8(3)
C19 C1 C2 C3 -0.4(5)
N1 C1 C2 C3 178.6(3)
N2 C2 C3 C4 0.7(4)
C1 C2 C3 C4 -178.7(3)
C2 C3 C4 C5 0.4(4)
C3 C4 C5 C6 -1.4(4)
C2 N2 C6 C5 0.0(4)
Al1 N2 C6 C5 -179.7(2)
C2 N2 C6 C20 -178.1(2)
Al1 N2 C6 C20 2.2(3)
C4 C5 C6 N2 1.2(4)
C4 C5 C6 C20 179.2(3)
C1 N1 C7 C8 89.6(3)
Al1 N1 C7 C8 -91.0(3)
C1 N1 C7 C12 -88.3(3)
Al1 N1 C7 C12 91.1(3)
C12 C7 C8 C9 1.0(4)
N1 C7 C8 C9 -176.9(2)
C12 C7 C8 C13 -179.4(2)
N1 C7 C8 C13 2.7(4)
C7 C8 C9 C10 -0.4(4)
C13 C8 C9 C10 180.0(2)
C8 C9 C10 C11 -0.6(4)
C9 C10 C11 C12 1.1(4)
C10 C11 C12 C7 -0.5(4)
C10 C11 C12 C16 178.4(3)
C8 C7 C12 C11 -0.5(4)
N1 C7 C12 C11 177.3(2)
C8 C7 C12 C16 -179.4(2)
N1 C7 C12 C16 -1.6(4)
C9 C8 C13 C15 64.0(3)
C7 C8 C13 C15 -115.5(3)
C9 C8 C13 C14 -59.7(3)
C7 C8 C13 C14 120.7(3)
C11 C12 C16 C17 59.3(3)
C7 C12 C16 C17 -121.8(3)
C11 C12 C16 C18 -64.4(3)
C7 C12 C16 C18 114.4(3)
N2 C6 C20 C21 -93.4(3)
C5 C6 C20 C21 88.5(3)
N2 C6 C20 C25 91.9(3)
C5 C6 C20 C25 -86.2(3)
C25 C20 C21 C22 -2.0(4)
C6 C20 C21 C22 -176.6(2)
C25 C20 C21 C26 176.5(2)
C6 C20 C21 C26 2.0(4)
C20 C21 C22 C23 0.4(4)
C26 C21 C22 C23 -178.1(2)
C21 C22 C23 C24 0.7(4)
C21 C22 C23 C27 179.6(3)
C22 C23 C24 C25 -0.3(4)
C27 C23 C24 C25 -179.2(3)
C23 C24 C25 C20 -1.2(4)
C23 C24 C25 C28 176.4(3)
C21 C20 C25 C24 2.3(4)
C6 C20 C25 C24 177.0(2)
C21 C20 C25 C28 -175.3(2)
C6 C20 C25 C28 -0.6(4)
C29 C30 C31 C32 -170.2(8)
C30 C31 C32 C33 -178.8(9)
C31 C32 C33 C34 -58.9(11)
C33A C30A C29A C34A 138(34)
C30A C33A C29A C34A -173(6)
